data_2229823
loop_
_publ_author_name
'Yu, Yu-Ye'

_publ_section_title
;
 6-Methoxy-2-[(<i>E</i>)-phenyliminomethyl]phenol
;
_journal_coeditor_code RZ2565
_journal_issue 4
_journal_name_full 'Acta Crystallographica Section E'
_journal_page_first o889
_journal_paper_doi 10.1107/S1600536811009135
_journal_volume 67
_journal_year 2011
_chemical_formula_iupac 'C14 H13 N O2'
_chemical_formula_moiety 'C14 H13 N O2'
_chemical_formula_sum 'C14 H13 N O2'
_chemical_formula_weight 227.25
_chemical_name_systematic
;
6-Methoxy-2-[(<i>E</i>)-phenyliminomethyl]phenol
;
_space_group_IT_number 19
_symmetry_cell_setting orthorhombic
_symmetry_space_group_name_Hall 'P 2ac 2ab'
_symmetry_space_group_name_H-M 'P 21 21 21'
_atom_sites_solution_hydrogens geom
_atom_sites_solution_primary direct
_atom_sites_solution_secondary difmap
_audit_creation_method SHELXL-97
_cell_angle_alpha 90.00
_cell_angle_beta 90.00
_cell_angle_gamma 90.00
_cell_formula_units_Z 4
_cell_length_a 6.0882(4)
_cell_length_b 9.1862(5)
_cell_length_c 21.0800(12)
_cell_measurement_reflns_used 5745
_cell_measurement_temperature 296(2)
_cell_measurement_theta_max 24.98
_cell_measurement_theta_min 2.42
_cell_volume 1178.95(12)
_computing_cell_refinement 'SAINT (Bruker, 2006)'
_computing_data_collection 'APEX2 (Bruker, 2006)'
_computing_data_reduction 'SAINT (Bruker, 2006)'
_computing_molecular_graphics 'SHELXTL (Sheldrick, 2008)'
_computing_publication_material 'SHELXL97 (Sheldrick, 2008)'
_computing_structure_refinement 'SHELXL97 (Sheldrick, 2008)'
_computing_structure_solution 'SHELXS97 (Sheldrick, 2008)'
_diffrn_ambient_temperature 296(2)
_diffrn_measured_fraction_theta_full 0.967
_diffrn_measured_fraction_theta_max 0.967
_diffrn_measurement_device_type 'Bruker APEXII area-detector'
_diffrn_measurement_method '\f and \w'
_diffrn_radiation_monochromator graphite
_diffrn_radiation_source 'fine-focus sealed tube'
_diffrn_radiation_type MoK\a
_diffrn_radiation_wavelength 0.71073
_diffrn_reflns_av_R_equivalents 0.0811
_diffrn_reflns_av_sigmaI/netI 0.0426
_diffrn_reflns_limit_h_max 7
_diffrn_reflns_limit_h_min -7
_diffrn_reflns_limit_k_max 10
_diffrn_reflns_limit_k_min -10
_diffrn_reflns_limit_l_max 23
_diffrn_reflns_limit_l_min -25
_diffrn_reflns_number 11856
_diffrn_reflns_theta_full 24.98
_diffrn_reflns_theta_max 24.98
_diffrn_reflns_theta_min 2.42
_exptl_absorpt_coefficient_mu 0.086
_exptl_absorpt_correction_T_max 0.985
_exptl_absorpt_correction_T_min 0.978
_exptl_absorpt_correction_type multi-scan
_exptl_absorpt_process_details '(SADABS; Bruker, 2006)'
_exptl_crystal_colour orange
_exptl_crystal_density_diffrn 1.280
_exptl_crystal_density_method 'not measured'
_exptl_crystal_description block
_exptl_crystal_F_000 480
_exptl_crystal_size_max 0.332
_exptl_crystal_size_mid 0.217
_exptl_crystal_size_min 0.179
_refine_diff_density_max 0.187
_refine_diff_density_min -0.252
_refine_ls_extinction_method none
_refine_ls_goodness_of_fit_ref 1.015
_refine_ls_hydrogen_treatment constr
_refine_ls_matrix_type full
_refine_ls_number_parameters 154
_refine_ls_number_reflns 1190
_refine_ls_number_restraints 0
_refine_ls_restrained_S_all 1.015
_refine_ls_R_factor_all 0.0579
_refine_ls_R_factor_gt 0.0455
_refine_ls_shift/su_max 0.000
_refine_ls_shift/su_mean 0.000
_refine_ls_structure_factor_coef Fsqd
_refine_ls_weighting_details 'calc w=1/[\s^2^(Fo^2^)+(0.0787P)^2^+0.4631P] where P=(Fo^2^+2Fc^2^)/3'
_refine_ls_weighting_scheme calc
_refine_ls_wR_factor_gt 0.1169
_refine_ls_wR_factor_ref 0.1403
_reflns_number_gt 1007
_reflns_number_total 1190
_reflns_threshold_expression I>2\s(I)
_cod_data_source_file rz2565.cif
_cod_data_source_block I
_cod_database_code 2229823
_cod_database_fobs_code 2229823

loop_
_symmetry_equiv_pos_as_xyz
'x, y, z'
'-x+1/2, -y, z+1/2'
'-x, y+1/2, -z+1/2'
'x+1/2, -y+1/2, -z'

loop_
_atom_site_type_symbol
_atom_site_label
_atom_site_fract_x
_atom_site_fract_y
_atom_site_fract_z
_atom_site_U_iso_or_equiv
_atom_site_adp_type
_atom_site_calc_flag
_atom_site_refinement_flags
_atom_site_occupancy
_atom_site_disorder_assembly
_atom_site_disorder_group
N N1 0.1467(5) 0.8849(3) 0.19232(12) 0.0471(6) Uani d . 1 . .
O O2 -0.0125(4) 1.0344(2) 0.09751(11) 0.0546(6) Uani d . 1 . .
H H2B 0.1106 0.9995 0.1017 0.066 Uiso calc R 1 . .
C C6 -0.1608(5) 0.9260(3) 0.09144(13) 0.0425(7) Uani d . 1 . .
O O1 -0.3287(4) 1.0709(2) 0.01403(10) 0.0539(6) Uani d . 1 . .
C C1 -0.1531(6) 0.7999(3) 0.12880(14) 0.0466(7) Uani d . 1 . .
C C5 -0.3315(6) 0.9420(3) 0.04705(14) 0.0454(7) Uani d . 1 . .
C C7 0.2914(5) 0.8685(3) 0.24514(15) 0.0456(7) Uani d . 1 . .
C C10 0.5867(6) 0.8458(5) 0.34404(19) 0.0637(10) Uani d . 1 . .
H H10A 0.6870 0.8378 0.3771 0.076 Uiso calc R 1 . .
C C4 -0.4870(6) 0.8348(4) 0.03963(15) 0.0537(8) Uani d . 1 . .
H H4A -0.5999 0.8468 0.0104 0.064 Uiso calc R 1 . .
C C12 0.0067(6) 0.7846(4) 0.17918(15) 0.0496(8) Uani d . 1 . .
H H12A 0.0082 0.6993 0.2029 0.060 Uiso calc R 1 . .
C C2 -0.3120(6) 0.6922(4) 0.12031(15) 0.0551(9) Uani d . 1 . .
H H2A -0.3069 0.6085 0.1451 0.066 Uiso calc R 1 . .
C C8 0.2343(6) 0.7914(4) 0.30001(15) 0.0510(8) Uani d . 1 . .
H H8A 0.0970 0.7477 0.3034 0.061 Uiso calc R 1 . .
C C13 0.4930(7) 0.9357(4) 0.24102(17) 0.0548(8) Uani d . 1 . .
H H13A 0.5290 0.9899 0.2052 0.066 Uiso calc R 1 . .
C C3 -0.4755(7) 0.7075(4) 0.07616(16) 0.0581(9) Uani d . 1 . .
H H3A -0.5783 0.6338 0.0704 0.070 Uiso calc R 1 . .
C C14 -0.5226(7) 1.1074(5) -0.0198(2) 0.0693(11) Uani d . 1 . .
H H14A -0.5026 1.1992 -0.0408 0.104 Uiso calc R 1 . .
H H14B -0.6436 1.1144 0.0093 0.104 Uiso calc R 1 . .
H H14C -0.5530 1.0333 -0.0507 0.104 Uiso calc R 1 . .
C C9 0.3840(6) 0.7807(4) 0.34918(17) 0.0578(9) Uani d . 1 . .
H H9A 0.3475 0.7295 0.3858 0.069 Uiso calc R 1 . .
C C11 0.6421(6) 0.9225(4) 0.29039(19) 0.0647(10) Uani d . 1 . .
H H11A 0.7798 0.9655 0.2872 0.078 Uiso calc R 1 . .

loop_
_atom_site_aniso_label
_atom_site_aniso_U_11
_atom_site_aniso_U_22
_atom_site_aniso_U_33
_atom_site_aniso_U_12
_atom_site_aniso_U_13
_atom_site_aniso_U_23
N1 0.0523(14) 0.0443(13) 0.0446(14) 0.0027(14) 0.0003(13) 0.0060(11)
O2 0.0561(13) 0.0449(13) 0.0629(14) -0.0041(12) -0.0041(12) 0.0090(10)
C6 0.0494(16) 0.0359(15) 0.0422(15) 0.0024(16) 0.0047(14) 0.0004(12)
O1 0.0657(14) 0.0443(12) 0.0516(12) 0.0015(13) -0.0101(12) 0.0121(10)
C1 0.0581(18) 0.0405(16) 0.0413(15) 0.0056(17) 0.0016(15) 0.0024(13)
C5 0.0549(17) 0.0401(16) 0.0413(15) 0.0055(16) 0.0021(15) 0.0010(13)
C7 0.0501(16) 0.0387(16) 0.0479(17) 0.0054(15) 0.0012(14) 0.0004(13)
C10 0.060(2) 0.063(2) 0.068(2) 0.007(2) -0.0147(19) -0.009(2)
C4 0.0639(19) 0.052(2) 0.0455(17) -0.0025(18) -0.0020(17) 0.0002(14)
C12 0.0612(19) 0.0403(15) 0.0473(17) 0.0064(18) 0.0006(16) 0.0073(13)
C2 0.075(2) 0.0416(17) 0.0491(17) -0.008(2) -0.0019(17) 0.0076(14)
C8 0.0520(17) 0.0504(19) 0.0507(17) 0.0016(17) 0.0033(15) 0.0051(15)
C13 0.0557(16) 0.0503(18) 0.058(2) -0.0022(19) 0.0103(17) 0.0031(16)
C3 0.066(2) 0.0484(18) 0.060(2) -0.0104(19) -0.0056(18) 0.0030(16)
C14 0.069(2) 0.063(2) 0.076(2) 0.007(2) -0.014(2) 0.022(2)
C9 0.072(2) 0.050(2) 0.0511(18) 0.007(2) -0.0057(19) 0.0037(15)
C11 0.0486(18) 0.059(2) 0.087(3) -0.0045(19) 0.002(2) -0.009(2)

loop_
_atom_type_symbol
_atom_type_description
_atom_type_scat_dispersion_real
_atom_type_scat_dispersion_imag
_atom_type_scat_source
C C 0.0033 0.0000 'International Tables Vol C Tables 4.2.6.8 and 6.1.1.4'
H H 0.0000 0.0000 'International Tables Vol C Tables 4.2.6.8 and 6.1.1.4'
N N 0.0061 0.0000 'International Tables Vol C Tables 4.2.6.8 and 6.1.1.4'
O O 0.0106 0.0000 'International Tables Vol C Tables 4.2.6.8 and 6.1.1.4'

loop_
_geom_angle_atom_site_label_1
_geom_angle_atom_site_label_2
_geom_angle_atom_site_label_3
_geom_angle_site_symmetry_1
_geom_angle_site_symmetry_3
_geom_angle
_geom_angle_publ_flag
C12 N1 C7 . . 120.1(3) ?
C6 O2 H2B . . 109.5 ?
O2 C6 C1 . . 122.3(3) ?
O2 C6 C5 . . 118.7(3) ?
C1 C6 C5 . . 119.0(3) ?
C5 O1 C14 . . 116.6(3) ?
C2 C1 C6 . . 119.4(3) ?
C2 C1 C12 . . 119.4(3) ?
C6 C1 C12 . . 121.0(3) ?
O1 C5 C4 . . 124.6(3) ?
O1 C5 C6 . . 114.7(3) ?
C4 C5 C6 . . 120.7(3) ?
C13 C7 C8 . . 120.0(3) ?
C13 C7 N1 . . 117.0(3) ?
C8 C7 N1 . . 123.0(3) ?
C11 C10 C9 . . 120.5(4) ?
C11 C10 H10A . . 119.7 ?
C9 C10 H10A . . 119.7 ?
C5 C4 C3 . . 120.0(3) ?
C5 C4 H4A . . 120.0 ?
C3 C4 H4A . . 120.0 ?
N1 C12 C1 . . 122.3(3) ?
N1 C12 H12A . . 118.8 ?
C1 C12 H12A . . 118.8 ?
C3 C2 C1 . . 121.2(3) ?
C3 C2 H2A . . 119.4 ?
C1 C2 H2A . . 119.4 ?
C9 C8 C7 . . 119.4(3) ?
C9 C8 H8A . . 120.3 ?
C7 C8 H8A . . 120.3 ?
C7 C13 C11 . . 119.8(3) ?
C7 C13 H13A . . 120.1 ?
C11 C13 H13A . . 120.1 ?
C2 C3 C4 . . 119.7(3) ?
C2 C3 H3A . . 120.1 ?
C4 C3 H3A . . 120.1 ?
O1 C14 H14A . . 109.5 ?
O1 C14 H14B . . 109.5 ?
H14A C14 H14B . . 109.5 ?
O1 C14 H14C . . 109.5 ?
H14A C14 H14C . . 109.5 ?
H14B C14 H14C . . 109.5 ?
C10 C9 C8 . . 120.1(3) ?
C10 C9 H9A . . 120.0 ?
C8 C9 H9A . . 120.0 ?
C10 C11 C13 . . 120.2(3) ?
C10 C11 H11A . . 119.9 ?
C13 C11 H11A . . 119.9 ?

loop_
_geom_bond_atom_site_label_1
_geom_bond_atom_site_label_2
_geom_bond_site_symmetry_2
_geom_bond_distance
_geom_bond_publ_flag
N1 C12 . 1.285(4) ?
N1 C7 . 1.428(4) ?
O2 C6 . 1.350(4) ?
O2 H2B . 0.8200 ?
C6 C1 . 1.401(4) ?
C6 C5 . 1.406(4) ?
O1 C5 . 1.374(4) ?
O1 C14 . 1.419(4) ?
C1 C2 . 1.396(5) ?
C1 C12 . 1.447(5) ?
C5 C4 . 1.375(5) ?
C7 C13 . 1.377(5) ?
C7 C8 . 1.400(5) ?
C10 C11 . 1.374(6) ?
C10 C9 . 1.375(5) ?
C10 H10A . 0.9300 ?
C4 C3 . 1.402(5) ?
C4 H4A . 0.9300 ?
C12 H12A . 0.9300 ?
C2 C3 . 1.370(5) ?
C2 H2A . 0.9300 ?
C8 C9 . 1.384(5) ?
C8 H8A . 0.9300 ?
C13 C11 . 1.386(5) ?
C13 H13A . 0.9300 ?
C3 H3A . 0.9300 ?
C14 H14A . 0.9600 ?
C14 H14B . 0.9600 ?
C14 H14C . 0.9600 ?
C9 H9A . 0.9300 ?
C11 H11A . 0.9300 ?

loop_
_geom_hbond_atom_site_label_D
_geom_hbond_atom_site_label_H
_geom_hbond_atom_site_label_A
_geom_hbond_site_symmetry_A
_geom_hbond_distance_DH
_geom_hbond_distance_HA
_geom_hbond_distance_DA
_geom_hbond_angle_DHA
C9 H9A O1 3_545 0.93 2.57 3.485(4) 168

loop_
_cod_related_entry_id
_cod_related_entry_database
_cod_related_entry_code
1 ChemSpider 19770371
